data_4305082
loop_
_publ_author_name
'Jianfeng Li'
'Haibin Song'
'Chunming Cui'
'Jin-Pei Cheng'

_publ_contact_author_address
;Institute of Elemento-organic Chemistry
Nankai University
Tianjin 300071
P. R. China
;
_publ_contact_author_email cmcui@nankai.edu.cn
_publ_contact_author_fax +86-22-23503461
_publ_contact_author_name 'Chunming Cui'
_publ_contact_author_phone +86-22-23503461
_publ_section_title
;
Synthesis and Characterization of Linear and Square-Planar Nickel Complexes
with Primary Amido Ligands
;
_journal_name_full 'Inorganic Chemistry'
_journal_page_first 3468
_journal_page_last 3470
_journal_paper_doi 10.1021/ic800288x
_journal_volume 47
_journal_year 2008
_chemical_formula_moiety 'C52 H62 N4 Ni'
_chemical_formula_sum 'C52 H62 N4 Ni'
_chemical_formula_weight 801.77
_chemical_name_systematic
; 
 ? 
;
_space_group_IT_number 15
_symmetry_cell_setting monoclinic
_symmetry_space_group_name_Hall '-C 2yc'
_symmetry_space_group_name_H-M 'C 1 2/c 1'
_atom_sites_solution_hydrogens geom
_atom_sites_solution_primary direct
_atom_sites_solution_secondary difmap
_audit_creation_method SHELXL-97
_cell_angle_alpha 90.00
_cell_angle_beta 95.663(8)
_cell_angle_gamma 90.00
_cell_formula_units_Z 4
_cell_length_a 19.802(11)
_cell_length_b 10.739(6)
_cell_length_c 21.224(12)
_cell_measurement_reflns_used 6064
_cell_measurement_temperature 113(2)
_cell_measurement_theta_max 27.9
_cell_measurement_theta_min 1.9
_cell_volume 4491(4)
_computing_cell_refinement CrystalClear
_computing_data_collection CrystalClear
_computing_data_reduction CrystalClear
_computing_publication_material 'CrystalStructure 3.7.0'
_computing_structure_refinement 'SHELXL-97 (Sheldrick, 1997)'
_computing_structure_solution 'SHELXS-97 (Sheldrick, 1990)'
_diffrn_ambient_temperature 113(2)
_diffrn_detector_area_resol_mean 7.31
_diffrn_measured_fraction_theta_full 0.999
_diffrn_measured_fraction_theta_max 0.999
_diffrn_measurement_device_type 'Rigaku Saturn'
_diffrn_measurement_method \w
_diffrn_radiation_monochromator confocal
_diffrn_radiation_source 'rotating anode'
_diffrn_radiation_type MoK\a
_diffrn_radiation_wavelength 0.71070
_diffrn_reflns_av_R_equivalents 0.0627
_diffrn_reflns_av_sigmaI/netI 0.0517
_diffrn_reflns_limit_h_max 26
_diffrn_reflns_limit_h_min -25
_diffrn_reflns_limit_k_max 14
_diffrn_reflns_limit_k_min -14
_diffrn_reflns_limit_l_max 27
_diffrn_reflns_limit_l_min -26
_diffrn_reflns_number 24012
_diffrn_reflns_theta_full 27.94
_diffrn_reflns_theta_max 27.94
_diffrn_reflns_theta_min 1.93
_diffrn_standards_decay_% 0
_diffrn_standards_interval_count 0
_diffrn_standards_interval_time 0
_diffrn_standards_number 0
_exptl_absorpt_coefficient_mu 0.471
_exptl_absorpt_correction_T_max 0.9285
_exptl_absorpt_correction_T_min 0.9201
_exptl_absorpt_correction_type multi-scan
_exptl_absorpt_process_details crystalclear
_exptl_crystal_colour orange
_exptl_crystal_density_diffrn 1.186
_exptl_crystal_density_method 'not measured'
_exptl_crystal_description block
_exptl_crystal_F_000 1720
_exptl_crystal_size_max 0.18
_exptl_crystal_size_mid 0.16
_exptl_crystal_size_min 0.16
_refine_diff_density_max 1.242
_refine_diff_density_min -0.704
_refine_diff_density_rms 0.072
_refine_ls_extinction_method none
_refine_ls_goodness_of_fit_ref 1.124
_refine_ls_hydrogen_treatment mixed
_refine_ls_matrix_type full
_refine_ls_number_parameters 267
_refine_ls_number_reflns 5381
_refine_ls_number_restraints 0
_refine_ls_restrained_S_all 1.124
_refine_ls_R_factor_all 0.0655
_refine_ls_R_factor_gt 0.0591
_refine_ls_shift/su_max 0.001
_refine_ls_shift/su_mean 0.000
_refine_ls_structure_factor_coef Fsqd
_refine_ls_weighting_details 'calc w=1/[\s^2^(Fo^2^)+(0.0705P)^2^+3.6990P] where P=(Fo^2^+2Fc^2^)/3'
_refine_ls_weighting_scheme calc
_refine_ls_wR_factor_gt 0.1438
_refine_ls_wR_factor_ref 0.1483
_reflns_number_gt 4877
_reflns_number_total 5381
_reflns_threshold_expression >2sigma(I)
_cod_data_source_file ic800288x-file004_2.cif
_cod_data_source_block shelxl
_cod_original_cell_volume 4492(4)
_cod_database_code 4305082

loop_
_symmetry_equiv_pos_as_xyz
'x, y, z'
'-x, y, -z+1/2'
'x+1/2, y+1/2, z'
'-x+1/2, y+1/2, -z+1/2'
'-x, -y, -z'
'x, -y, z-1/2'
'-x+1/2, -y+1/2, -z'
'x+1/2, -y+1/2, z-1/2'

loop_
_atom_site_label
_atom_site_type_symbol
_atom_site_fract_x
_atom_site_fract_y
_atom_site_fract_z
_atom_site_U_iso_or_equiv
_atom_site_adp_type
_atom_site_occupancy
_atom_site_symmetry_multiplicity
_atom_site_calc_flag
_atom_site_refinement_flags
_atom_site_disorder_assembly
_atom_site_disorder_group
N1 N 0.58829(10) 0.20850(18) 0.78859(9) 0.0270(4) Uani 1 1 d . . .
N2 N 0.46670(9) 0.22576(15) 0.83207(8) 0.0201(3) Uani 1 1 d . . .
Ni1 Ni 0.5000 0.21419(3) 0.7500 0.01985(13) Uani 1 2 d S . .
C1 C 0.61495(11) 0.2445(2) 0.84559(10) 0.0250(4) Uani 1 1 d . . .
C2 C 0.68639(12) 0.2613(2) 0.85994(11) 0.0308(5) Uani 1 1 d . . .
H2 H 0.7159 0.2439 0.8284 0.037 Uiso 1 1 calc R . .
C3 C 0.71298(12) 0.3021(2) 0.91802(12) 0.0325(5) Uani 1 1 d . . .
H3 H 0.7606 0.3141 0.9258 0.039 Uiso 1 1 calc R . .
C4 C 0.67167(13) 0.3266(2) 0.96638(12) 0.0339(5) Uani 1 1 d . . .
H4 H 0.6909 0.3560 1.0064 0.041 Uiso 1 1 calc R . .
C5 C 0.60323(12) 0.3077(2) 0.95519(11) 0.0284(5) Uani 1 1 d . . .
H5 H 0.5751 0.3212 0.9883 0.034 Uiso 1 1 calc R . .
C6 C 0.57360(11) 0.26837(19) 0.89499(10) 0.0238(4) Uani 1 1 d . . .
C7 C 0.50281(11) 0.25125(19) 0.88551(10) 0.0230(4) Uani 1 1 d . . .
H7 H 0.4787 0.2590 0.9218 0.028 Uiso 1 1 calc R . .
C8 C 0.39498(10) 0.21362(18) 0.83906(9) 0.0196(4) Uani 1 1 d . . .
C9 C 0.35411(11) 0.3203(2) 0.83554(10) 0.0234(4) Uani 1 1 d . . .
C10 C 0.28514(11) 0.3048(2) 0.84120(10) 0.0271(4) Uani 1 1 d . . .
H10 H 0.2563 0.3756 0.8390 0.032 Uiso 1 1 calc R . .
C11 C 0.25778(11) 0.1883(2) 0.84991(11) 0.0307(5) Uani 1 1 d . . .
H11 H 0.2107 0.1798 0.8542 0.037 Uiso 1 1 calc R . .
C12 C 0.29913(11) 0.0842(2) 0.85237(10) 0.0284(5) Uani 1 1 d . . .
H12 H 0.2799 0.0044 0.8579 0.034 Uiso 1 1 calc R . .
C13 C 0.36825(11) 0.09428(18) 0.84691(10) 0.0231(4) Uani 1 1 d . . .
C14 C 0.38269(12) 0.44886(19) 0.82517(10) 0.0281(5) Uani 1 1 d . . .
H14 H 0.4305 0.4384 0.8146 0.034 Uiso 1 1 calc R . .
C15 C 0.34342(16) 0.5170(2) 0.77012(13) 0.0435(6) Uani 1 1 d . . .
H15A H 0.3427 0.4661 0.7318 0.065 Uiso 1 1 calc R . .
H15B H 0.3656 0.5968 0.7632 0.065 Uiso 1 1 calc R . .
H15C H 0.2968 0.5320 0.7801 0.065 Uiso 1 1 calc R . .
C16 C 0.38454(16) 0.5256(2) 0.88586(12) 0.0436(6) Uani 1 1 d . . .
H16A H 0.3384 0.5340 0.8984 0.065 Uiso 1 1 calc R . .
H16B H 0.4031 0.6084 0.8785 0.065 Uiso 1 1 calc R . .
H16C H 0.4133 0.4837 0.9196 0.065 Uiso 1 1 calc R . .
C17 C 0.41355(11) -0.02018(19) 0.85020(11) 0.0269(4) Uani 1 1 d . . .
H17 H 0.4560 0.0021 0.8308 0.032 Uiso 1 1 calc R . .
C18 C 0.43379(15) -0.0578(3) 0.91895(12) 0.0437(6) Uani 1 1 d . . .
H18A H 0.4545 0.0135 0.9423 0.066 Uiso 1 1 calc R . .
H18B H 0.4664 -0.1266 0.9201 0.066 Uiso 1 1 calc R . .
H18C H 0.3934 -0.0845 0.9385 0.066 Uiso 1 1 calc R . .
C19 C 0.38074(14) -0.1291(2) 0.81306(15) 0.0447(6) Uani 1 1 d . . .
H19A H 0.3416 -0.1586 0.8337 0.067 Uiso 1 1 calc R . .
H19B H 0.4138 -0.1967 0.8117 0.067 Uiso 1 1 calc R . .
H19C H 0.3657 -0.1021 0.7698 0.067 Uiso 1 1 calc R . .
C20 C 0.64055(14) 0.8609(2) 0.93556(13) 0.0401(6) Uani 1 1 d . . .
C21 C 0.63338(17) 0.7505(3) 0.96773(16) 0.0516(7) Uani 1 1 d . . .
H21 H 0.6547 0.7414 1.0096 0.062 Uiso 1 1 calc R . .
C22 C 0.5962(2) 0.6546(3) 0.94026(19) 0.0643(10) Uani 1 1 d . . .
H22 H 0.5918 0.5795 0.9632 0.077 Uiso 1 1 calc R . .
C23 C 0.56477(17) 0.6654(3) 0.8795(2) 0.0651(10) Uani 1 1 d . . .
H23 H 0.5400 0.5976 0.8600 0.078 Uiso 1 1 calc R . .
C24 C 0.56996(16) 0.7775(3) 0.84732(17) 0.0560(8) Uani 1 1 d . . .
H24 H 0.5476 0.7874 0.8059 0.067 Uiso 1 1 calc R . .
C25 C 0.60751(13) 0.8738(3) 0.87547(13) 0.0425(6) Uani 1 1 d . . .
H25 H 0.6108 0.9501 0.8533 0.051 Uiso 1 1 calc R . .
C26 C 0.68535(17) 0.9627(3) 0.96436(16) 0.0575(8) Uani 1 1 d . . .
H26A H 0.7285 0.9621 0.9454 0.086 Uiso 1 1 calc R . .
H26B H 0.6939 0.9493 1.0101 0.086 Uiso 1 1 calc R . .
H26C H 0.6629 1.0433 0.9563 0.086 Uiso 1 1 calc R . .
H1 H 0.6159(15) 0.193(3) 0.7631(14) 0.035(8) Uiso 1 1 d . . .

loop_
_atom_site_aniso_label
_atom_site_aniso_U_11
_atom_site_aniso_U_22
_atom_site_aniso_U_33
_atom_site_aniso_U_23
_atom_site_aniso_U_13
_atom_site_aniso_U_12
N1 0.0213(9) 0.0390(11) 0.0211(9) 0.0017(7) 0.0041(7) 0.0008(7)
N2 0.0179(8) 0.0197(8) 0.0225(8) 0.0013(6) 0.0012(6) -0.0001(6)
Ni1 0.0168(2) 0.0220(2) 0.0207(2) 0.000 0.00149(14) 0.000
C1 0.0225(10) 0.0258(10) 0.0259(10) 0.0052(8) -0.0015(8) -0.0019(8)
C2 0.0222(11) 0.0413(12) 0.0286(11) 0.0087(9) 0.0002(9) -0.0038(9)
C3 0.0227(11) 0.0359(12) 0.0368(12) 0.0099(9) -0.0071(10) -0.0054(9)
C4 0.0347(13) 0.0316(11) 0.0324(12) -0.0002(9) -0.0112(10) -0.0038(10)
C5 0.0293(12) 0.0270(10) 0.0276(11) -0.0025(8) -0.0028(9) 0.0002(8)
C6 0.0243(10) 0.0236(9) 0.0227(10) 0.0008(8) -0.0013(8) -0.0007(8)
C7 0.0262(11) 0.0213(9) 0.0214(9) -0.0010(7) 0.0026(8) 0.0010(8)
C8 0.0176(9) 0.0240(10) 0.0174(9) -0.0006(7) 0.0032(7) -0.0004(7)
C9 0.0243(10) 0.0236(9) 0.0228(10) -0.0009(8) 0.0046(8) 0.0006(8)
C10 0.0238(11) 0.0296(10) 0.0280(11) -0.0026(8) 0.0034(9) 0.0063(8)
C11 0.0198(11) 0.0361(12) 0.0368(12) -0.0055(9) 0.0060(9) -0.0020(9)
C12 0.0259(11) 0.0276(11) 0.0326(11) -0.0010(9) 0.0071(9) -0.0064(8)
C13 0.0239(10) 0.0210(9) 0.0248(10) -0.0020(8) 0.0041(8) -0.0018(8)
C14 0.0314(12) 0.0210(10) 0.0322(11) -0.0009(8) 0.0042(9) 0.0012(8)
C15 0.0608(18) 0.0252(11) 0.0423(14) 0.0052(10) -0.0061(13) 0.0006(11)
C16 0.0631(19) 0.0315(12) 0.0363(13) -0.0069(10) 0.0057(12) -0.0116(12)
C17 0.0278(11) 0.0203(9) 0.0336(11) 0.0020(8) 0.0080(9) 0.0004(8)
C18 0.0483(16) 0.0436(14) 0.0398(14) 0.0087(11) 0.0068(12) 0.0189(12)
C19 0.0420(15) 0.0282(12) 0.0639(18) -0.0121(12) 0.0054(13) -0.0003(11)
C20 0.0400(14) 0.0367(13) 0.0463(14) -0.0014(11) 0.0178(11) 0.0057(11)
C21 0.0593(19) 0.0480(16) 0.0507(17) 0.0107(14) 0.0210(15) 0.0100(14)
C22 0.079(2) 0.0362(15) 0.084(3) 0.0052(16) 0.038(2) -0.0012(15)
C23 0.0462(18) 0.059(2) 0.096(3) -0.025(2) 0.0332(19) -0.0152(15)
C24 0.0309(15) 0.080(2) 0.0587(19) -0.0115(16) 0.0111(13) 0.0044(14)
C25 0.0367(14) 0.0441(14) 0.0490(15) 0.0072(12) 0.0151(12) 0.0097(11)
C26 0.064(2) 0.0563(18) 0.0555(18) -0.0188(15) 0.0210(16) -0.0101(15)

loop_
_atom_type_symbol
_atom_type_description
_atom_type_scat_dispersion_real
_atom_type_scat_dispersion_imag
_atom_type_scat_source
C C 0.0033 0.0016 'International Tables Vol C Tables 4.2.6.8 and 6.1.1.4'
H H 0.0000 0.0000 'International Tables Vol C Tables 4.2.6.8 and 6.1.1.4'
N N 0.0061 0.0033 'International Tables Vol C Tables 4.2.6.8 and 6.1.1.4'
Ni Ni 0.3393 1.1124 'International Tables Vol C Tables 4.2.6.8 and 6.1.1.4'

loop_
_geom_angle_atom_site_label_1
_geom_angle_atom_site_label_2
_geom_angle_atom_site_label_3
_geom_angle
_geom_angle_site_symmetry_1
_geom_angle_site_symmetry_3
_geom_angle_publ_flag
C1 N1 Ni1 131.62(17) . . ?
C1 N1 H1 115(2) . . ?
Ni1 N1 H1 112(2) . . ?
C7 N2 C8 112.79(17) . . ?
C7 N2 Ni1 126.21(15) . . ?
C8 N2 Ni1 120.89(13) . . ?
N1 Ni1 N1 176.23(12) 2_656 . ?
N1 Ni1 N2 90.55(9) 2_656 . ?
N1 Ni1 N2 89.70(9) . . ?
N1 Ni1 N2 89.70(9) 2_656 2_656 ?
N1 Ni1 N2 90.55(9) . 2_656 ?
N2 Ni1 N2 172.60(10) . 2_656 ?
N1 C1 C6 121.3(2) . . ?
N1 C1 C2 121.8(2) . . ?
C6 C1 C2 116.9(2) . . ?
C3 C2 C1 121.3(2) . . ?
C3 C2 H2 119.4 . . ?
C1 C2 H2 119.4 . . ?
C2 C3 C4 121.5(2) . . ?
C2 C3 H3 119.3 . . ?
C4 C3 H3 119.3 . . ?
C5 C4 C3 119.1(2) . . ?
C5 C4 H4 120.5 . . ?
C3 C4 H4 120.5 . . ?
C4 C5 C6 121.1(2) . . ?
C4 C5 H5 119.5 . . ?
C6 C5 H5 119.5 . . ?
C7 C6 C1 120.70(19) . . ?
C7 C6 C5 119.0(2) . . ?
C1 C6 C5 120.2(2) . . ?
N2 C7 C6 127.0(2) . . ?
N2 C7 H7 116.5 . . ?
C6 C7 H7 116.5 . . ?
C9 C8 C13 122.08(19) . . ?
C9 C8 N2 119.22(17) . . ?
C13 C8 N2 118.66(17) . . ?
C10 C9 C8 117.61(19) . . ?
C10 C9 C14 120.34(19) . . ?
C8 C9 C14 122.05(19) . . ?
C11 C10 C9 121.4(2) . . ?
C11 C10 H10 119.3 . . ?
C9 C10 H10 119.3 . . ?
C10 C11 C12 119.8(2) . . ?
C10 C11 H11 120.1 . . ?
C12 C11 H11 120.1 . . ?
C11 C12 C13 121.2(2) . . ?
C11 C12 H12 119.4 . . ?
C13 C12 H12 119.4 . . ?
C12 C13 C8 117.86(19) . . ?
C12 C13 C17 121.02(19) . . ?
C8 C13 C17 121.12(19) . . ?
C9 C14 C15 112.27(19) . . ?
C9 C14 C16 110.32(19) . . ?
C15 C14 C16 110.8(2) . . ?
C9 C14 H14 107.8 . . ?
C15 C14 H14 107.8 . . ?
C16 C14 H14 107.8 . . ?
C14 C15 H15A 109.5 . . ?
C14 C15 H15B 109.5 . . ?
H15A C15 H15B 109.5 . . ?
C14 C15 H15C 109.5 . . ?
H15A C15 H15C 109.5 . . ?
H15B C15 H15C 109.5 . . ?
C14 C16 H16A 109.5 . . ?
C14 C16 H16B 109.5 . . ?
H16A C16 H16B 109.5 . . ?
C14 C16 H16C 109.5 . . ?
H16A C16 H16C 109.5 . . ?
H16B C16 H16C 109.5 . . ?
C13 C17 C19 112.24(19) . . ?
C13 C17 C18 110.85(19) . . ?
C19 C17 C18 110.5(2) . . ?
C13 C17 H17 107.7 . . ?
C19 C17 H17 107.7 . . ?
C18 C17 H17 107.7 . . ?
C17 C18 H18A 109.5 . . ?
C17 C18 H18B 109.5 . . ?
H18A C18 H18B 109.5 . . ?
C17 C18 H18C 109.5 . . ?
H18A C18 H18C 109.5 . . ?
H18B C18 H18C 109.5 . . ?
C17 C19 H19A 109.5 . . ?
C17 C19 H19B 109.5 . . ?
H19A C19 H19B 109.5 . . ?
C17 C19 H19C 109.5 . . ?
H19A C19 H19C 109.5 . . ?
H19B C19 H19C 109.5 . . ?
C25 C20 C21 118.6(3) . . ?
C25 C20 C26 120.7(3) . . ?
C21 C20 C26 120.6(3) . . ?
C22 C21 C20 121.0(3) . . ?
C22 C21 H21 119.5 . . ?
C20 C21 H21 119.5 . . ?
C21 C22 C23 120.7(3) . . ?
C21 C22 H22 119.7 . . ?
C23 C22 H22 119.7 . . ?
C22 C23 C24 118.9(3) . . ?
C22 C23 H23 120.6 . . ?
C24 C23 H23 120.6 . . ?
C25 C24 C23 120.0(3) . . ?
C25 C24 H24 120.0 . . ?
C23 C24 H24 120.0 . . ?
C24 C25 C20 120.8(3) . . ?
C24 C25 H25 119.6 . . ?
C20 C25 H25 119.6 . . ?
C20 C26 H26A 109.5 . . ?
C20 C26 H26B 109.5 . . ?
H26A C26 H26B 109.5 . . ?
C20 C26 H26C 109.5 . . ?
H26A C26 H26C 109.5 . . ?
H26B C26 H26C 109.5 . . ?

loop_
_geom_bond_atom_site_label_1
_geom_bond_atom_site_label_2
_geom_bond_distance
_geom_bond_site_symmetry_2
_geom_bond_publ_flag
N1 C1 1.329(3) . ?
N1 Ni1 1.857(2) . ?
N1 H1 0.82(3) . ?
N2 C7 1.309(3) . ?
N2 C8 1.448(3) . ?
N2 Ni1 1.926(2) . ?
Ni1 N1 1.857(2) 2_656 ?
Ni1 N2 1.926(2) 2_656 ?
C1 C6 1.416(3) . ?
C1 C2 1.429(3) . ?
C2 C3 1.364(3) . ?
C2 H2 0.9500 . ?
C3 C4 1.399(4) . ?
C3 H3 0.9500 . ?
C4 C5 1.368(3) . ?
C4 H4 0.9500 . ?
C5 C6 1.417(3) . ?
C5 H5 0.9500 . ?
C6 C7 1.409(3) . ?
C7 H7 0.9500 . ?
C8 C9 1.401(3) . ?
C8 C13 1.403(3) . ?
C9 C10 1.393(3) . ?
C9 C14 1.516(3) . ?
C10 C11 1.382(3) . ?
C10 H10 0.9500 . ?
C11 C12 1.384(3) . ?
C11 H11 0.9500 . ?
C12 C13 1.389(3) . ?
C12 H12 0.9500 . ?
C13 C17 1.519(3) . ?
C14 C15 1.525(3) . ?
C14 C16 1.527(3) . ?
C14 H14 1.0000 . ?
C15 H15A 0.9800 . ?
C15 H15B 0.9800 . ?
C15 H15C 0.9800 . ?
C16 H16A 0.9800 . ?
C16 H16B 0.9800 . ?
C16 H16C 0.9800 . ?
C17 C19 1.520(3) . ?
C17 C18 1.529(3) . ?
C17 H17 1.0000 . ?
C18 H18A 0.9800 . ?
C18 H18B 0.9800 . ?
C18 H18C 0.9800 . ?
C19 H19A 0.9800 . ?
C19 H19B 0.9800 . ?
C19 H19C 0.9800 . ?
C20 C25 1.382(4) . ?
C20 C21 1.382(4) . ?
C20 C26 1.500(4) . ?
C21 C22 1.364(5) . ?
C21 H21 0.9500 . ?
C22 C23 1.380(5) . ?
C22 H22 0.9500 . ?
C23 C24 1.393(5) . ?
C23 H23 0.9500 . ?
C24 C25 1.375(4) . ?
C24 H24 0.9500 . ?
C25 H25 0.9500 . ?
C26 H26A 0.9800 . ?
C26 H26B 0.9800 . ?
C26 H26C 0.9800 . ?

loop_
_geom_torsion_atom_site_label_1
_geom_torsion_atom_site_label_2
_geom_torsion_atom_site_label_3
_geom_torsion_atom_site_label_4
_geom_torsion
_geom_torsion_site_symmetry_1
_geom_torsion_site_symmetry_2
_geom_torsion_site_symmetry_3
_geom_torsion_site_symmetry_4
_geom_torsion_publ_flag
C1 N1 Ni1 N1 -114.7(2) . . . 2_656 ?
C1 N1 Ni1 N2 -21.0(2) . . . . ?
C1 N1 Ni1 N2 151.6(2) . . . 2_656 ?
C7 N2 Ni1 N1 -169.59(17) . . . 2_656 ?
C8 N2 Ni1 N1 6.41(15) . . . 2_656 ?
C7 N2 Ni1 N1 14.17(18) . . . . ?
C8 N2 Ni1 N1 -169.82(15) . . . . ?
C7 N2 Ni1 N2 -77.74(17) . . . 2_656 ?
C8 N2 Ni1 N2 98.27(13) . . . 2_656 ?
Ni1 N1 C1 C6 16.3(3) . . . . ?
Ni1 N1 C1 C2 -163.44(17) . . . . ?
N1 C1 C2 C3 177.9(2) . . . . ?
C6 C1 C2 C3 -1.9(3) . . . . ?
C1 C2 C3 C4 1.3(4) . . . . ?
C2 C3 C4 C5 0.8(4) . . . . ?
C3 C4 C5 C6 -2.3(3) . . . . ?
N1 C1 C6 C7 1.8(3) . . . . ?
C2 C1 C6 C7 -178.5(2) . . . . ?
N1 C1 C6 C5 -179.4(2) . . . . ?
C2 C1 C6 C5 0.3(3) . . . . ?
C4 C5 C6 C7 -179.4(2) . . . . ?
C4 C5 C6 C1 1.8(3) . . . . ?
C8 N2 C7 C6 179.77(19) . . . . ?
Ni1 N2 C7 C6 -3.9(3) . . . . ?
C1 C6 C7 N2 -7.4(3) . . . . ?
C5 C6 C7 N2 173.8(2) . . . . ?
C7 N2 C8 C9 86.4(2) . . . . ?
Ni1 N2 C8 C9 -90.1(2) . . . . ?
C7 N2 C8 C13 -95.9(2) . . . . ?
Ni1 N2 C8 C13 87.6(2) . . . . ?
C13 C8 C9 C10 1.1(3) . . . . ?
N2 C8 C9 C10 178.73(18) . . . . ?
C13 C8 C9 C14 -178.20(19) . . . . ?
N2 C8 C9 C14 -0.5(3) . . . . ?
C8 C9 C10 C11 -0.1(3) . . . . ?
C14 C9 C10 C11 179.2(2) . . . . ?
C9 C10 C11 C12 -0.8(4) . . . . ?
C10 C11 C12 C13 0.7(4) . . . . ?
C11 C12 C13 C8 0.3(3) . . . . ?
C11 C12 C13 C17 179.5(2) . . . . ?
C9 C8 C13 C12 -1.2(3) . . . . ?
N2 C8 C13 C12 -178.84(18) . . . . ?
C9 C8 C13 C17 179.64(19) . . . . ?
N2 C8 C13 C17 2.0(3) . . . . ?
C10 C9 C14 C15 -51.5(3) . . . . ?
C8 C9 C14 C15 127.8(2) . . . . ?
C10 C9 C14 C16 72.7(3) . . . . ?
C8 C9 C14 C16 -108.1(2) . . . . ?
C12 C13 C17 C19 42.4(3) . . . . ?
C8 C13 C17 C19 -138.4(2) . . . . ?
C12 C13 C17 C18 -81.7(3) . . . . ?
C8 C13 C17 C18 97.5(2) . . . . ?
C25 C20 C21 C22 1.9(4) . . . . ?
C26 C20 C21 C22 -175.8(3) . . . . ?
C20 C21 C22 C23 0.1(5) . . . . ?
C21 C22 C23 C24 -2.0(5) . . . . ?
C22 C23 C24 C25 1.8(5) . . . . ?
C23 C24 C25 C20 0.2(4) . . . . ?
C21 C20 C25 C24 -2.0(4) . . . . ?
C26 C20 C25 C24 175.7(3) . . . . ?
